data_4118091
loop_
_publ_author_name
'Muhammad Sajid'
'Annika Stute'
'Allan Jay P. Cardenas'
'Brooks J. Culotta'
'Johannes A. M. Hepperle'
'Timothy H. Warren'
'Birgitta Schirmer'
'Stefan Grimme'
'Armido Studer'
'Constantin G. Daniliuc'
'Roland Fr\"ohlich'
'Jeffrey L. Petersen'
'Gerald Kehr'
'Gerhard Erker'

_publ_section_title
;
 N,N-Addition of Frustrated Lewis Pairs to Nitric Oxide: An Easy Entry to
 a Unique Family of Aminoxyl Radicals
;
_journal_name_full 'Journal of the American Chemical Society'
_journal_page_first 10156
_journal_page_last 10168
_journal_paper_doi 10.1021/ja302652a
_journal_volume 134
_journal_year 2012
_chemical_formula_sum 'C35 H35 B F10 N O P Si'
_chemical_formula_weight 745.51
_chemical_name_systematic
; 
 ? 
;
_space_group_IT_number 2
_symmetry_cell_setting triclinic
_symmetry_space_group_name_Hall '-P 1'
_symmetry_space_group_name_H-M 'P -1'
_atom_sites_solution_hydrogens geom
_atom_sites_solution_primary direct
_atom_sites_solution_secondary difmap
_audit_creation_method SHELXL-97
_cell_angle_alpha 82.938(1)
_cell_angle_beta 86.248(1)
_cell_angle_gamma 82.508(1)
_cell_formula_units_Z 2
_cell_length_a 9.4443(2)
_cell_length_b 10.7197(2)
_cell_length_c 19.2926(5)
_cell_measurement_reflns_used 3836
_cell_measurement_temperature 223(2)
_cell_measurement_theta_max 27.88
_cell_measurement_theta_min 4.08
_cell_volume 1919.39(7)
_computing_cell_refinement 'Collect (Nonius B.V., 1998)'
_computing_data_collection 'Collect (Nonius B.V., 1998)'
_computing_data_reduction 'Denzo-SMN (Otwinowski & Minor, 1997)'
_computing_molecular_graphics 'XP (BrukerAXS, 2000)'
_computing_publication_material 'SHELXL-97 (Sheldrick, 1997)'
_computing_structure_refinement 'SHELXL-97 (Sheldrick, 1997)'
_computing_structure_solution 'SHELXS-97 (Sheldrick, 1990)'
_diffrn_ambient_temperature 223(2)
_diffrn_measured_fraction_theta_full 0.976
_diffrn_measured_fraction_theta_max 0.976
_diffrn_measurement_device_type 'Nonius KappaCCD APEXII'
_diffrn_measurement_method '\w and \f scans'
_diffrn_radiation_monochromator 'Montel mirror'
_diffrn_radiation_source 'rotating anode Nonius FR591'
_diffrn_radiation_type MoK\a
_diffrn_radiation_wavelength 0.71073
_diffrn_reflns_av_R_equivalents 0.0346
_diffrn_reflns_av_sigmaI/netI 0.0469
_diffrn_reflns_limit_h_max 10
_diffrn_reflns_limit_h_min -11
_diffrn_reflns_limit_k_max 12
_diffrn_reflns_limit_k_min -12
_diffrn_reflns_limit_l_max 20
_diffrn_reflns_limit_l_min -22
_diffrn_reflns_number 9146
_diffrn_reflns_theta_full 25.00
_diffrn_reflns_theta_max 25.00
_diffrn_reflns_theta_min 4.12
_exptl_absorpt_coefficient_mu 0.179
_exptl_absorpt_correction_T_max 0.9893
_exptl_absorpt_correction_T_min 0.9533
_exptl_absorpt_correction_type multi-scan
_exptl_absorpt_process_details 'Denzo (Otwinowski, Borek, Majewski & Minor, 2003)'
_exptl_crystal_colour colourless
_exptl_crystal_density_diffrn 1.290
_exptl_crystal_description needle
_exptl_crystal_F_000 768
_exptl_crystal_size_max 0.27
_exptl_crystal_size_mid 0.12
_exptl_crystal_size_min 0.06
_platon_squeeze_details
;
;
_refine_diff_density_max 0.297
_refine_diff_density_min -0.284
_refine_diff_density_rms 0.064
_refine_ls_extinction_method none
_refine_ls_goodness_of_fit_ref 1.035
_refine_ls_hydrogen_treatment constr
_refine_ls_matrix_type full
_refine_ls_number_parameters 461
_refine_ls_number_reflns 6597
_refine_ls_number_restraints 0
_refine_ls_restrained_S_all 1.035
_refine_ls_R_factor_all 0.0820
_refine_ls_R_factor_gt 0.0664
_refine_ls_shift/su_max 0.000
_refine_ls_shift/su_mean 0.000
_refine_ls_structure_factor_coef Fsqd
_refine_ls_weighting_details 'calc w=1/[\s^2^(Fo^2^)+(0.0617P)^2^+3.0099P] where P=(Fo^2^+2Fc^2^)/3'
_refine_ls_weighting_scheme calc
_refine_ls_wR_factor_gt 0.1586
_refine_ls_wR_factor_ref 0.1686
_reflns_number_gt 5357
_reflns_number_total 6597
_reflns_threshold_expression >2sigma(I)
_cod_data_source_file ja302652a_si_008.cif
_cod_data_source_block erk6088
_cod_depositor_comments
;
The following automatic conversions were performed:

'_refine_ls_hydrogen_treatment' value 'constr ' changed to 'constr'
according to the built-in table from CIF Core dictionary named
'cif_core.dic' version 2.4.1 from 2010-06-29.

Automatic conversion script
Id: cif_fix_values 1715 2011-07-08 13:25:40Z adriana 
;
_cod_database_code 4118091

loop_
_symmetry_equiv_pos_as_xyz
'x, y, z'
'-x, -y, -z'

loop_
_atom_site_label
_atom_site_type_symbol
_atom_site_fract_x
_atom_site_fract_y
_atom_site_fract_z
_atom_site_U_iso_or_equiv
_atom_site_adp_type
_atom_site_occupancy
_atom_site_symmetry_multiplicity
_atom_site_calc_flag
_atom_site_refinement_flags
P1 P 0.84552(8) 0.75264(7) 0.23229(4) 0.0326(2) Uani 1 1 d .
N1 N 0.7727(3) 0.8948(2) 0.24421(14) 0.0356(6) Uani 1 1 d .
O1 O 0.6334(2) 0.9094(2) 0.27839(13) 0.0463(6) Uani 1 1 d .
H1 H 0.5719 0.9197 0.2487 0.069 Uiso 1 1 calc R
B1 B 0.8622(4) 1.0088(3) 0.22221(19) 0.0320(7) Uani 1 1 d .
C1 C 0.9862(3) 0.8101(3) 0.17423(17) 0.0351(7) Uani 1 1 d .
H1B H 1.0700 0.7460 0.1724 0.042 Uiso 1 1 calc R
H1C H 0.9535 0.8360 0.1268 0.042 Uiso 1 1 calc R
C2 C 1.0197(3) 0.9266(3) 0.20937(17) 0.0326(7) Uani 1 1 d .
H2A H 1.0482 0.8903 0.2569 0.039 Uiso 1 1 calc R
Si1 Si 1.19000(9) 0.97580(8) 0.16326(5) 0.0392(2) Uani 1 1 d .
C3 C 1.3243(4) 0.8317(4) 0.1711(3) 0.0624(12) Uani 1 1 d .
H3A H 1.4150 0.8523 0.1491 0.094 Uiso 1 1 calc R
H3B H 1.2913 0.7660 0.1481 0.094 Uiso 1 1 calc R
H3C H 1.3365 0.8017 0.2201 0.094 Uiso 1 1 calc R
C4 C 1.2721(4) 1.0985(4) 0.2026(3) 0.0596(11) Uani 1 1 d .
H4A H 1.3531 1.1231 0.1729 0.089 Uiso 1 1 calc R
H4B H 1.3039 1.0641 0.2486 0.089 Uiso 1 1 calc R
H4C H 1.2018 1.1721 0.2066 0.089 Uiso 1 1 calc R
C5 C 1.1661(4) 1.0263(4) 0.0684(2) 0.0569(10) Uani 1 1 d .
H5A H 1.2587 1.0336 0.0445 0.085 Uiso 1 1 calc R
H5B H 1.1071 1.1077 0.0626 0.085 Uiso 1 1 calc R
H5C H 1.1199 0.9640 0.0487 0.085 Uiso 1 1 calc R
C11 C 0.7158(3) 0.6614(3) 0.20414(18) 0.0360(7) Uani 1 1 d .
C12 C 0.7047(3) 0.6435(3) 0.13344(19) 0.0387(7) Uani 1 1 d .
C13 C 0.6074(4) 0.5654(3) 0.1174(2) 0.0430(8) Uani 1 1 d .
H13A H 0.6017 0.5519 0.0705 0.052 Uiso 1 1 calc R
C14 C 0.5193(4) 0.5072(3) 0.1674(2) 0.0469(9) Uani 1 1 d .
C15 C 0.5290(4) 0.5290(3) 0.2359(2) 0.0499(9) Uani 1 1 d .
H15A H 0.4675 0.4917 0.2703 0.060 Uiso 1 1 calc R
C16 C 0.6249(4) 0.6032(3) 0.25623(19) 0.0426(8) Uani 1 1 d .
C17 C 0.7919(4) 0.7020(4) 0.07303(19) 0.0506(9) Uani 1 1 d .
H17A H 0.7629 0.6781 0.0297 0.076 Uiso 1 1 calc R
H17B H 0.8924 0.6722 0.0787 0.076 Uiso 1 1 calc R
H17C H 0.7767 0.7935 0.0718 0.076 Uiso 1 1 calc R
C18 C 0.4149(5) 0.4239(4) 0.1477(3) 0.0667(12) Uani 1 1 d .
H18A H 0.4292 0.4142 0.0983 0.100 Uiso 1 1 calc R
H18B H 0.3180 0.4626 0.1572 0.100 Uiso 1 1 calc R
H18C H 0.4304 0.3415 0.1749 0.100 Uiso 1 1 calc R
C19 C 0.6246(5) 0.6177(4) 0.3327(2) 0.0601(11) Uani 1 1 d .
H19A H 0.5355 0.5951 0.3557 0.090 Uiso 1 1 calc R
H19B H 0.6338 0.7050 0.3383 0.090 Uiso 1 1 calc R
H19C H 0.7041 0.5626 0.3535 0.090 Uiso 1 1 calc R
C21 C 0.9433(3) 0.6548(3) 0.30198(17) 0.0368(7) Uani 1 1 d .
C22 C 0.9571(4) 0.6938(3) 0.36825(18) 0.0411(8) Uani 1 1 d .
C23 C 1.0524(4) 0.6201(3) 0.41328(19) 0.0468(8) Uani 1 1 d .
H23A H 1.0617 0.6458 0.4574 0.056 Uiso 1 1 calc R
C24 C 1.1338(4) 0.5107(3) 0.3959(2) 0.0479(9) Uani 1 1 d .
C25 C 1.1147(4) 0.4714(3) 0.3322(2) 0.0467(8) Uani 1 1 d .
H25A H 1.1669 0.3954 0.3205 0.056 Uiso 1 1 calc R
C26 C 1.0214(4) 0.5394(3) 0.28490(19) 0.0417(8) Uani 1 1 d .
C27 C 0.8737(5) 0.8081(3) 0.39546(19) 0.0526(9) Uani 1 1 d .
H27A H 0.8865 0.8049 0.4452 0.079 Uiso 1 1 calc R
H27B H 0.7731 0.8093 0.3876 0.079 Uiso 1 1 calc R
H27C H 0.9076 0.8842 0.3712 0.079 Uiso 1 1 calc R
C28 C 1.2407(5) 0.4362(4) 0.4449(2) 0.0656(11) Uani 1 1 d .
H28A H 1.2002 0.4333 0.4925 0.098 Uiso 1 1 calc R
H28B H 1.3273 0.4767 0.4414 0.098 Uiso 1 1 calc R
H28C H 1.2630 0.3507 0.4324 0.098 Uiso 1 1 calc R
C29 C 1.0069(4) 0.4843(3) 0.2174(2) 0.0531(9) Uani 1 1 d .
H29A H 1.0798 0.4125 0.2135 0.080 Uiso 1 1 calc R
H29B H 1.0187 0.5483 0.1781 0.080 Uiso 1 1 calc R
H29C H 0.9130 0.4568 0.2175 0.080 Uiso 1 1 calc R
C31 C 0.8042(3) 1.0967(3) 0.15011(17) 0.0331(7) Uani 1 1 d .
C32 C 0.6911(3) 1.0813(3) 0.11094(18) 0.0383(7) Uani 1 1 d .
F32 F 0.6156(2) 0.9814(2) 0.12868(12) 0.0541(5) Uani 1 1 d .
C33 C 0.6445(4) 1.1627(4) 0.05440(19) 0.0479(9) Uani 1 1 d .
F33 F 0.5313(3) 1.1429(3) 0.02021(14) 0.0727(7) Uani 1 1 d .
C34 C 0.7126(4) 1.2675(4) 0.0328(2) 0.0528(9) Uani 1 1 d .
F34 F 0.6695(3) 1.3487(3) -0.02236(14) 0.0824(8) Uani 1 1 d .
C35 C 0.8263(4) 1.2875(3) 0.0686(2) 0.0465(9) Uani 1 1 d .
F35 F 0.8961(3) 1.3893(2) 0.04803(14) 0.0697(7) Uani 1 1 d .
C36 C 0.8678(3) 1.2046(3) 0.12579(17) 0.0360(7) Uani 1 1 d .
F36 F 0.9785(2) 1.23125(17) 0.15981(11) 0.0493(5) Uani 1 1 d .
C41 C 0.8393(3) 1.1024(3) 0.28499(17) 0.0368(7) Uani 1 1 d .
C42 C 0.7073(4) 1.1732(3) 0.29673(18) 0.0416(8) Uani 1 1 d .
F42 F 0.5986(2) 1.17197(19) 0.25524(11) 0.0505(5) Uani 1 1 d .
C43 C 0.6770(4) 1.2478(3) 0.3507(2) 0.0511(9) Uani 1 1 d .
F43 F 0.5441(3) 1.3077(2) 0.36097(13) 0.0733(7) Uani 1 1 d .
C44 C 0.7813(5) 1.2583(4) 0.3944(2) 0.0620(11) Uani 1 1 d .
F44 F 0.7536(4) 1.3311(3) 0.44672(14) 0.0912(10) Uani 1 1 d .
C45 C 0.9140(5) 1.1920(4) 0.3850(2) 0.0559(10) Uani 1 1 d .
F45 F 1.0179(3) 1.2000(3) 0.42840(13) 0.0790(8) Uani 1 1 d .
C46 C 0.9388(4) 1.1171(3) 0.33155(19) 0.0442(8) Uani 1 1 d .
F46 F 1.0718(2) 1.0530(2) 0.32785(12) 0.0622(6) Uani 1 1 d .

loop_
_atom_site_aniso_label
_atom_site_aniso_U_11
_atom_site_aniso_U_22
_atom_site_aniso_U_33
_atom_site_aniso_U_23
_atom_site_aniso_U_13
_atom_site_aniso_U_12
P1 0.0346(4) 0.0272(4) 0.0358(5) -0.0036(3) 0.0051(3) -0.0067(3)
N1 0.0315(13) 0.0275(13) 0.0465(16) -0.0033(11) 0.0062(11) -0.0035(10)
O1 0.0323(12) 0.0454(14) 0.0588(16) -0.0064(12) 0.0152(11) -0.0045(10)
B1 0.0328(18) 0.0276(17) 0.0356(19) -0.0038(14) 0.0005(14) -0.0047(13)
C1 0.0340(16) 0.0320(16) 0.0398(18) -0.0083(13) 0.0091(13) -0.0078(12)
C2 0.0315(16) 0.0290(15) 0.0376(17) -0.0043(13) -0.0007(13) -0.0046(12)
Si1 0.0305(5) 0.0322(5) 0.0551(6) -0.0058(4) 0.0038(4) -0.0069(3)
C3 0.035(2) 0.048(2) 0.103(4) -0.012(2) 0.003(2) -0.0014(16)
C4 0.043(2) 0.050(2) 0.090(3) -0.016(2) -0.001(2) -0.0147(17)
C5 0.058(2) 0.055(2) 0.056(2) -0.0032(19) 0.0181(19) -0.0113(18)
C11 0.0350(16) 0.0280(16) 0.0442(19) -0.0013(13) -0.0001(14) -0.0048(12)
C12 0.0357(17) 0.0305(16) 0.050(2) -0.0027(14) -0.0021(14) -0.0062(13)
C13 0.0430(19) 0.0305(17) 0.056(2) -0.0019(15) -0.0105(16) -0.0042(14)
C14 0.0380(18) 0.0287(17) 0.073(3) 0.0029(16) -0.0088(17) -0.0068(14)
C15 0.0401(19) 0.0370(19) 0.071(3) 0.0068(17) 0.0017(17) -0.0117(15)
C16 0.0391(18) 0.0326(17) 0.054(2) 0.0028(15) 0.0074(15) -0.0089(14)
C17 0.058(2) 0.058(2) 0.041(2) -0.0069(17) -0.0017(16) -0.0244(18)
C18 0.057(2) 0.053(2) 0.094(3) 0.000(2) -0.014(2) -0.0231(19)
C19 0.066(3) 0.058(2) 0.057(3) -0.0016(19) 0.018(2) -0.024(2)
C21 0.0387(17) 0.0284(16) 0.0425(19) -0.0020(13) 0.0044(14) -0.0062(13)
C22 0.051(2) 0.0329(17) 0.0386(19) -0.0015(14) 0.0050(15) -0.0069(14)
C23 0.054(2) 0.047(2) 0.040(2) -0.0021(16) -0.0012(16) -0.0082(16)
C24 0.0416(19) 0.048(2) 0.050(2) 0.0025(17) 0.0027(16) -0.0010(15)
C25 0.045(2) 0.0359(18) 0.055(2) -0.0011(16) 0.0026(16) 0.0029(14)
C26 0.0473(19) 0.0306(17) 0.047(2) -0.0055(14) 0.0026(15) -0.0070(14)
C27 0.077(3) 0.041(2) 0.0357(19) -0.0074(16) 0.0001(18) 0.0057(18)
C28 0.057(2) 0.069(3) 0.065(3) 0.002(2) -0.009(2) 0.008(2)
C29 0.059(2) 0.0353(19) 0.065(3) -0.0174(17) -0.0083(19) 0.0047(16)
C31 0.0350(16) 0.0256(15) 0.0381(17) -0.0080(13) 0.0019(13) 0.0011(12)
C32 0.0317(16) 0.0396(18) 0.0440(19) -0.0088(15) 0.0016(14) -0.0038(13)
F32 0.0451(11) 0.0595(13) 0.0620(14) -0.0025(10) -0.0098(10) -0.0231(10)
C33 0.045(2) 0.057(2) 0.041(2) -0.0079(17) -0.0099(16) 0.0028(16)
F33 0.0592(14) 0.0938(19) 0.0660(16) -0.0048(14) -0.0280(12) -0.0052(13)
C34 0.060(2) 0.048(2) 0.045(2) 0.0007(17) -0.0066(18) 0.0092(18)
F34 0.103(2) 0.0730(17) 0.0617(16) 0.0223(13) -0.0238(15) 0.0049(15)
C35 0.056(2) 0.0292(17) 0.052(2) -0.0016(15) 0.0056(17) -0.0012(15)
F35 0.0881(18) 0.0402(12) 0.0772(17) 0.0142(11) 0.0002(13) -0.0165(11)
C36 0.0383(17) 0.0279(16) 0.0422(19) -0.0059(14) -0.0010(14) -0.0037(13)
F36 0.0532(12) 0.0345(10) 0.0638(14) -0.0054(9) -0.0106(10) -0.0158(9)
C41 0.0440(18) 0.0311(16) 0.0350(17) -0.0037(13) 0.0009(14) -0.0048(13)
C42 0.049(2) 0.0311(17) 0.0428(19) -0.0024(14) -0.0017(15) -0.0009(14)
F42 0.0446(11) 0.0495(12) 0.0545(13) -0.0106(10) -0.0017(9) 0.0086(9)
C43 0.068(2) 0.0355(19) 0.044(2) -0.0032(16) 0.0076(18) 0.0108(17)
F43 0.0848(17) 0.0582(14) 0.0658(16) -0.0128(12) 0.0153(13) 0.0279(12)
C44 0.097(3) 0.047(2) 0.043(2) -0.0188(18) 0.001(2) 0.002(2)
F44 0.137(3) 0.0741(18) 0.0633(17) -0.0413(14) -0.0104(16) 0.0177(17)
C45 0.079(3) 0.050(2) 0.042(2) -0.0101(17) -0.0109(19) -0.012(2)
F45 0.103(2) 0.0829(18) 0.0597(16) -0.0266(14) -0.0283(14) -0.0128(15)
C46 0.049(2) 0.0392(18) 0.045(2) -0.0090(15) -0.0032(16) -0.0034(15)
F46 0.0513(13) 0.0749(16) 0.0640(15) -0.0247(12) -0.0162(11) 0.0004(11)

loop_
_atom_type_symbol
_atom_type_description
_atom_type_scat_dispersion_real
_atom_type_scat_dispersion_imag
_atom_type_scat_source
C C 0.0033 0.0016 'International Tables Vol C Tables 4.2.6.8 and 6.1.1.4'
H H 0.0000 0.0000 'International Tables Vol C Tables 4.2.6.8 and 6.1.1.4'
B B 0.0013 0.0007 'International Tables Vol C Tables 4.2.6.8 and 6.1.1.4'
N N 0.0061 0.0033 'International Tables Vol C Tables 4.2.6.8 and 6.1.1.4'
O O 0.0106 0.0060 'International Tables Vol C Tables 4.2.6.8 and 6.1.1.4'
F F 0.0171 0.0103 'International Tables Vol C Tables 4.2.6.8 and 6.1.1.4'
Si Si 0.0817 0.0704 'International Tables Vol C Tables 4.2.6.8 and 6.1.1.4'
P P 0.1023 0.0942 'International Tables Vol C Tables 4.2.6.8 and 6.1.1.4'

loop_
_geom_angle_atom_site_label_1
_geom_angle_atom_site_label_2
_geom_angle_atom_site_label_3
_geom_angle
N1 P1 C1 92.85(14)
N1 P1 C11 110.95(14)
C1 P1 C11 122.48(15)
N1 P1 C21 119.76(15)
C1 P1 C21 102.95(15)
C11 P1 C21 107.96(14)
O1 N1 B1 123.0(2)
O1 N1 P1 118.17(19)
B1 N1 P1 118.7(2)
N1 O1 H1 109.5
N1 B1 C2 98.4(2)
N1 B1 C41 108.1(2)
C2 B1 C41 119.2(3)
N1 B1 C31 111.9(3)
C2 B1 C31 112.7(3)
C41 B1 C31 106.4(2)
C2 C1 P1 102.0(2)
C2 C1 H1B 111.4
P1 C1 H1B 111.4
C2 C1 H1C 111.4
P1 C1 H1C 111.4
H1B C1 H1C 109.2
C1 C2 B1 104.4(2)
C1 C2 Si1 105.8(2)
B1 C2 Si1 130.7(2)
C1 C2 H2A 104.5
B1 C2 H2A 104.5
Si1 C2 H2A 104.5
C5 Si1 C3 107.8(2)
C5 Si1 C4 109.9(2)
C3 Si1 C4 105.35(19)
C5 Si1 C2 111.50(16)
C3 Si1 C2 106.06(16)
C4 Si1 C2 115.75(17)
Si1 C3 H3A 109.5
Si1 C3 H3B 109.5
H3A C3 H3B 109.5
Si1 C3 H3C 109.5
H3A C3 H3C 109.5
H3B C3 H3C 109.5
Si1 C4 H4A 109.5
Si1 C4 H4B 109.5
H4A C4 H4B 109.5
Si1 C4 H4C 109.5
H4A C4 H4C 109.5
H4B C4 H4C 109.5
Si1 C5 H5A 109.5
Si1 C5 H5B 109.5
H5A C5 H5B 109.5
Si1 C5 H5C 109.5
H5A C5 H5C 109.5
H5B C5 H5C 109.5
C12 C11 C16 119.3(3)
C12 C11 P1 122.9(2)
C16 C11 P1 117.8(3)
C13 C12 C11 118.7(3)
C13 C12 C17 116.6(3)
C11 C12 C17 124.7(3)
C14 C13 C12 122.7(4)
C14 C13 H13A 118.6
C12 C13 H13A 118.6
C13 C14 C15 117.6(3)
C13 C14 C18 121.0(4)
C15 C14 C18 121.4(4)
C14 C15 C16 123.2(3)
C14 C15 H15A 118.4
C16 C15 H15A 118.4
C15 C16 C11 118.5(3)
C15 C16 C19 117.4(3)
C11 C16 C19 124.1(3)
C12 C17 H17A 109.5
C12 C17 H17B 109.5
H17A C17 H17B 109.5
C12 C17 H17C 109.5
H17A C17 H17C 109.5
H17B C17 H17C 109.5
C14 C18 H18A 109.5
C14 C18 H18B 109.5
H18A C18 H18B 109.5
C14 C18 H18C 109.5
H18A C18 H18C 109.5
H18B C18 H18C 109.5
C16 C19 H19A 109.5
C16 C19 H19B 109.5
H19A C19 H19B 109.5
C16 C19 H19C 109.5
H19A C19 H19C 109.5
H19B C19 H19C 109.5
C22 C21 C26 119.1(3)
C22 C21 P1 123.7(2)
C26 C21 P1 116.8(3)
C23 C22 C21 118.4(3)
C23 C22 C27 116.5(3)
C21 C22 C27 125.1(3)
C24 C23 C22 122.8(3)
C24 C23 H23A 118.6
C22 C23 H23A 118.6
C25 C24 C23 117.9(3)
C25 C24 C28 120.8(3)
C23 C24 C28 121.3(4)
C24 C25 C26 122.5(3)
C24 C25 H25A 118.8
C26 C25 H25A 118.8
C25 C26 C21 119.1(3)
C25 C26 C29 117.4(3)
C21 C26 C29 123.5(3)
C22 C27 H27A 109.5
C22 C27 H27B 109.5
H27A C27 H27B 109.5
C22 C27 H27C 109.5
H27A C27 H27C 109.5
H27B C27 H27C 109.5
C24 C28 H28A 109.5
C24 C28 H28B 109.5
H28A C28 H28B 109.5
C24 C28 H28C 109.5
H28A C28 H28C 109.5
H28B C28 H28C 109.5
C26 C29 H29A 109.5
C26 C29 H29B 109.5
H29A C29 H29B 109.5
C26 C29 H29C 109.5
H29A C29 H29C 109.5
H29B C29 H29C 109.5
C32 C31 C36 112.8(3)
C32 C31 B1 128.2(3)
C36 C31 B1 118.9(3)
F32 C32 C33 115.2(3)
F32 C32 C31 120.2(3)
C33 C32 C31 124.7(3)
F33 C33 C32 121.1(3)
F33 C33 C34 119.3(3)
C32 C33 C34 119.6(3)
F34 C34 C35 120.2(4)
F34 C34 C33 121.0(4)
C35 C34 C33 118.8(3)
F35 C35 C34 120.0(3)
F35 C35 C36 120.5(3)
C34 C35 C36 119.6(3)
F36 C36 C35 116.7(3)
F36 C36 C31 118.7(3)
C35 C36 C31 124.6(3)
C46 C41 C42 113.1(3)
C46 C41 B1 126.6(3)
C42 C41 B1 120.3(3)
F42 C42 C43 115.2(3)
F42 C42 C41 120.9(3)
C43 C42 C41 123.8(3)
F43 C43 C44 120.1(3)
F43 C43 C42 120.2(4)
C44 C43 C42 119.7(3)
F44 C44 C43 120.3(4)
F44 C44 C45 120.5(4)
C43 C44 C45 119.2(3)
F45 C45 C44 119.9(4)
F45 C45 C46 120.9(4)
C44 C45 C46 119.2(4)
F46 C46 C45 114.6(3)
F46 C46 C41 120.4(3)
C45 C46 C41 125.0(3)

loop_
_geom_bond_atom_site_label_1
_geom_bond_atom_site_label_2
_geom_bond_distance
P1 N1 1.624(3)
P1 C1 1.802(3)
P1 C11 1.812(3)
P1 C21 1.823(3)
N1 O1 1.432(3)
N1 B1 1.576(4)
O1 H1 0.8300
B1 C2 1.648(4)
B1 C41 1.652(5)
B1 C31 1.663(5)
C1 C2 1.568(4)
C1 H1B 0.9800
C1 H1C 0.9800
C2 Si1 1.890(3)
C2 H2A 0.9900
Si1 C5 1.864(4)
Si1 C3 1.864(4)
Si1 C4 1.870(4)
C3 H3A 0.9700
C3 H3B 0.9700
C3 H3C 0.9700
C4 H4A 0.9700
C4 H4B 0.9700
C4 H4C 0.9700
C5 H5A 0.9700
C5 H5B 0.9700
C5 H5C 0.9700
C11 C12 1.413(5)
C11 C16 1.417(5)
C12 C13 1.393(5)
C12 C17 1.504(5)
C13 C14 1.377(5)
C13 H13A 0.9400
C14 C15 1.380(6)
C14 C18 1.508(5)
C15 C16 1.385(5)
C15 H15A 0.9400
C16 C19 1.502(5)
C17 H17A 0.9700
C17 H17B 0.9700
C17 H17C 0.9700
C18 H18A 0.9700
C18 H18B 0.9700
C18 H18C 0.9700
C19 H19A 0.9700
C19 H19B 0.9700
C19 H19C 0.9700
C21 C22 1.412(5)
C21 C26 1.419(4)
C22 C23 1.392(5)
C22 C27 1.500(5)
C23 C24 1.380(5)
C23 H23A 0.9400
C24 C25 1.376(5)
C24 C28 1.510(5)
C25 C26 1.384(5)
C25 H25A 0.9400
C26 C29 1.515(5)
C27 H27A 0.9700
C27 H27B 0.9700
C27 H27C 0.9700
C28 H28A 0.9700
C28 H28B 0.9700
C28 H28C 0.9700
C29 H29A 0.9700
C29 H29B 0.9700
C29 H29C 0.9700
C31 C32 1.386(4)
C31 C36 1.389(4)
C32 F32 1.360(4)
C32 C33 1.369(5)
C33 F33 1.344(4)
C33 C34 1.374(6)
C34 F34 1.339(4)
C34 C35 1.367(5)
C35 F35 1.352(4)
C35 C36 1.373(5)
C36 F36 1.349(4)
C41 C46 1.378(5)
C41 C42 1.393(5)
C42 F42 1.345(4)
C42 C43 1.382(5)
C43 F43 1.347(4)
C43 C44 1.362(6)
C44 F44 1.343(4)
C44 C45 1.370(6)
C45 F45 1.348(5)
C45 C46 1.374(5)
C46 F46 1.353(4)

loop_
_geom_torsion_atom_site_label_1
_geom_torsion_atom_site_label_2
_geom_torsion_atom_site_label_3
_geom_torsion_atom_site_label_4
_geom_torsion
C1 P1 N1 O1 168.6(2)
C11 P1 N1 O1 42.1(3)
C21 P1 N1 O1 -84.8(3)
C1 P1 N1 B1 -15.4(3)
C11 P1 N1 B1 -141.9(2)
C21 P1 N1 B1 91.3(3)
O1 N1 B1 C2 164.0(3)
P1 N1 B1 C2 -11.9(3)
O1 N1 B1 C41 39.5(4)
P1 N1 B1 C41 -136.4(2)
O1 N1 B1 C31 -77.3(3)
P1 N1 B1 C31 106.8(3)
N1 P1 C1 C2 38.2(2)
C11 P1 C1 C2 155.38(19)
C21 P1 C1 C2 -83.2(2)
P1 C1 C2 B1 -50.1(3)
P1 C1 C2 Si1 169.23(15)
N1 B1 C2 C1 38.7(3)
C41 B1 C2 C1 154.9(3)
C31 B1 C2 C1 -79.4(3)
N1 B1 C2 Si1 165.0(2)
C41 B1 C2 Si1 -78.8(4)
C31 B1 C2 Si1 47.0(4)
C1 C2 Si1 C5 62.0(3)
B1 C2 Si1 C5 -63.8(3)
C1 C2 Si1 C3 -55.0(3)
B1 C2 Si1 C3 179.2(3)
C1 C2 Si1 C4 -171.4(2)
B1 C2 Si1 C4 62.8(3)
N1 P1 C11 C12 99.4(3)
C1 P1 C11 C12 -8.5(3)
C21 P1 C11 C12 -127.6(3)
N1 P1 C11 C16 -82.4(3)
C1 P1 C11 C16 169.7(2)
C21 P1 C11 C16 50.7(3)
C16 C11 C12 C13 -2.1(5)
P1 C11 C12 C13 176.2(2)
C16 C11 C12 C17 178.5(3)
P1 C11 C12 C17 -3.3(5)
C11 C12 C13 C14 1.5(5)
C17 C12 C13 C14 -179.0(3)
C12 C13 C14 C15 0.4(5)
C12 C13 C14 C18 179.7(3)
C13 C14 C15 C16 -1.8(5)
C18 C14 C15 C16 179.0(3)
C14 C15 C16 C11 1.1(5)
C14 C15 C16 C19 -179.5(3)
C12 C11 C16 C15 0.8(5)
P1 C11 C16 C15 -177.5(3)
C12 C11 C16 C19 -178.5(3)
P1 C11 C16 C19 3.1(5)
N1 P1 C21 C22 2.0(3)
C1 P1 C21 C22 102.9(3)
C11 P1 C21 C22 -126.2(3)
N1 P1 C21 C26 -171.2(2)
C1 P1 C21 C26 -70.2(3)
C11 P1 C21 C26 60.6(3)
C26 C21 C22 C23 2.9(5)
P1 C21 C22 C23 -170.0(3)
C26 C21 C22 C27 -175.4(3)
P1 C21 C22 C27 11.7(5)
C21 C22 C23 C24 0.1(5)
C27 C22 C23 C24 178.5(3)
C22 C23 C24 C25 -2.7(6)
C22 C23 C24 C28 177.4(4)
C23 C24 C25 C26 2.3(6)
C28 C24 C25 C26 -177.7(4)
C24 C25 C26 C21 0.6(5)
C24 C25 C26 C29 -178.4(3)
C22 C21 C26 C25 -3.3(5)
P1 C21 C26 C25 170.2(3)
C22 C21 C26 C29 175.7(3)
P1 C21 C26 C29 -10.9(4)
N1 B1 C31 C32 1.1(4)
C2 B1 C31 C32 110.9(3)
C41 B1 C31 C32 -116.7(3)
N1 B1 C31 C36 176.9(3)
C2 B1 C31 C36 -73.3(3)
C41 B1 C31 C36 59.1(3)
C36 C31 C32 F32 -178.8(3)
B1 C31 C32 F32 -2.7(5)
C36 C31 C32 C33 -0.3(5)
B1 C31 C32 C33 175.8(3)
F32 C32 C33 F33 0.3(5)
C31 C32 C33 F33 -178.2(3)
F32 C32 C33 C34 179.2(3)
C31 C32 C33 C34 0.7(5)
F33 C33 C34 F34 -1.2(6)
C32 C33 C34 F34 179.9(3)
F33 C33 C34 C35 179.1(3)
C32 C33 C34 C35 0.2(6)
F34 C34 C35 F35 -0.3(6)
C33 C34 C35 F35 179.4(3)
F34 C34 C35 C36 178.9(3)
C33 C34 C35 C36 -1.4(5)
F35 C35 C36 F36 0.8(5)
C34 C35 C36 F36 -178.5(3)
F35 C35 C36 C31 -178.9(3)
C34 C35 C36 C31 1.9(5)
C32 C31 C36 F36 179.4(3)
B1 C31 C36 F36 2.9(4)
C32 C31 C36 C35 -0.9(5)
B1 C31 C36 C35 -177.4(3)
N1 B1 C41 C46 108.3(4)
C2 B1 C41 C46 -2.7(5)
C31 B1 C41 C46 -131.4(3)
N1 B1 C41 C42 -69.3(4)
C2 B1 C41 C42 179.8(3)
C31 B1 C41 C42 51.0(4)
C46 C41 C42 F42 178.7(3)
B1 C41 C42 F42 -3.4(5)
C46 C41 C42 C43 -1.8(5)
B1 C41 C42 C43 176.0(3)
F42 C42 C43 F43 3.4(5)
C41 C42 C43 F43 -176.1(3)
F42 C42 C43 C44 -178.1(3)
C41 C42 C43 C44 2.4(6)
F43 C43 C44 F44 -1.9(6)
C42 C43 C44 F44 179.6(4)
F43 C43 C44 C45 176.9(4)
C42 C43 C44 C45 -1.6(6)
F44 C44 C45 F45 -0.3(6)
C43 C44 C45 F45 -179.1(4)
F44 C44 C45 C46 179.2(4)
C43 C44 C45 C46 0.4(6)
F45 C45 C46 F46 1.1(5)
C44 C45 C46 F46 -178.4(4)
F45 C45 C46 C41 179.6(3)
C44 C45 C46 C41 0.1(6)
C42 C41 C46 F46 179.0(3)
B1 C41 C46 F46 1.3(5)
C42 C41 C46 C45 0.5(5)
B1 C41 C46 C45 -177.2(3)

loop_
_platon_squeeze_void_nr
_platon_squeeze_void_average_x
_platon_squeeze_void_average_y
_platon_squeeze_void_average_z
_platon_squeeze_void_volume
_platon_squeeze_void_count_electrons
_platon_squeeze_void_content
1 0.500 1.000 0.500 246 17 ' '
